data_4084310
loop_
_publ_author_name
'Hansmann, Max M.'
'Rominger, Frank'
'Boone, Michael P.'
'Stephan, Douglas W.'
'Hashmi, A. Stephen K.'

_publ_section_title
;
 Reactivity of Organogold Compounds with B(C6F5)3: Gold--Boron
 Transmetalation via \s-B/\p-Au Species
;
_journal_issue 17
_journal_name_full Organometallics
_journal_page_first 4461
_journal_paper_doi 10.1021/om5006885
_journal_volume 33
_journal_year 2014
_chemical_formula_sum 'C57.5 H46 Au B Cl F15 Fe N2'
_chemical_formula_weight 1349.04
_chemical_name_common '8 in manuscript'
_chemical_name_systematic
;
 ?
;
_space_group_crystal_system orthorhombic
_space_group_IT_number 61
_space_group_name_Hall '-P 2ac 2ab'
_space_group_name_H-M_alt 'P b c a'
_symmetry_space_group_name_Hall '-P 2ac 2ab'
_symmetry_space_group_name_H-M 'P b c a'
_atom_sites_solution_hydrogens geom
_audit_creation_method SHELXL-2014
_cell_angle_alpha 90
_cell_angle_beta 90
_cell_angle_gamma 90
_cell_formula_units_Z 8
_cell_length_a 22.2634(13)
_cell_length_b 21.2876(12)
_cell_length_c 22.5234(13)
_cell_measurement_reflns_used 9744
_cell_measurement_temperature 200(2)
_cell_measurement_theta_max 23.89
_cell_measurement_theta_min 2.24
_cell_volume 10674.6(11)
_computing_cell_refinement 'Bruker SAINT'
_computing_data_collection 'Bruker APEX2'
_computing_data_reduction 'Bruker SAINT'
_computing_molecular_graphics 'Bruker SHELXTL'
_computing_publication_material 'Bruker SHELXTL'
_computing_structure_refinement 'SHELXL-2014 (Sheldrick, 2014)'
_computing_structure_solution 'SHELXS-97 (Sheldrick 2008)'
_diffrn_ambient_temperature 200(2)
_diffrn_measured_fraction_theta_full 1.000
_diffrn_measured_fraction_theta_max 1.000
_diffrn_measurement_device_type 'Bruker APEX-II Quazar'
_diffrn_measurement_method '\f and \w scans'
_diffrn_radiation_type MoK\a
_diffrn_radiation_wavelength 0.71073
_diffrn_reflns_av_R_equivalents 0.1252
_diffrn_reflns_av_unetI/netI 0.0497
_diffrn_reflns_Laue_measured_fraction_full 1.000
_diffrn_reflns_Laue_measured_fraction_max 1.000
_diffrn_reflns_limit_h_max 29
_diffrn_reflns_limit_h_min -29
_diffrn_reflns_limit_k_max 28
_diffrn_reflns_limit_k_min -28
_diffrn_reflns_limit_l_max 30
_diffrn_reflns_limit_l_min -30
_diffrn_reflns_number 202610
_diffrn_reflns_point_group_measured_fraction_full 1.000
_diffrn_reflns_point_group_measured_fraction_max 1.000
_diffrn_reflns_theta_full 25.242
_diffrn_reflns_theta_max 28.282
_diffrn_reflns_theta_min 1.603
_diffrn_source 'ImuS microsource'
_exptl_absorpt_coefficient_mu 3.161
_exptl_absorpt_correction_T_max 0.8707
_exptl_absorpt_correction_T_min 0.7912
_exptl_absorpt_correction_type multi-scan
_exptl_absorpt_process_details
;
Sheldrick, G. M. (2008). <i>SADABS</i>. University of G\"ottingen, Germany.
;
_exptl_crystal_colour orange
_exptl_crystal_density_diffrn 1.679
_exptl_crystal_description polyhedron
_exptl_crystal_F_000 5336
_exptl_crystal_size_max 0.120
_exptl_crystal_size_mid 0.090
_exptl_crystal_size_min 0.060
_refine_diff_density_max 0.815
_refine_diff_density_min -0.700
_refine_diff_density_rms 0.114
_refine_ls_extinction_method none
_refine_ls_goodness_of_fit_ref 1.018
_refine_ls_hydrogen_treatment constr
_refine_ls_matrix_type full
_refine_ls_number_parameters 721
_refine_ls_number_reflns 13235
_refine_ls_number_restraints 10
_refine_ls_restrained_S_all 1.018
_refine_ls_R_factor_all 0.0748
_refine_ls_R_factor_gt 0.0373
_refine_ls_shift/su_max 0.003
_refine_ls_shift/su_mean 0.000
_refine_ls_structure_factor_coef Fsqd
_refine_ls_weighting_details 'w=1/[\s^2^(Fo^2^)+(0.0172P)^2^+30.4122P] where P=(Fo^2^+2Fc^2^)/3'
_refine_ls_weighting_scheme calc
_refine_ls_wR_factor_gt 0.0664
_refine_ls_wR_factor_ref 0.0787
_reflns_Friedel_coverage 0.000
_reflns_number_gt 8858
_reflns_number_total 13235
_reflns_threshold_expression 'I > 2\s(I)'
_cod_data_source_file om5006885_si_002.cif
_cod_data_source_block mah34
_cod_original_formula_sum 'C57.50 H46 Au B Cl F15 Fe N2'
_cod_database_code 4084310
_shelx_space_group_comment
;
The symmetry employed for this shelxl refinement is uniquely defined
by the following loop, which should always be used as a source of
symmetry information in preference to the above space-group names.
They are only intended as comments.
;
_shelx_estimated_absorpt_t_min 0.703
_shelx_estimated_absorpt_t_max 0.833
_shelxl_version_number 2014-1

loop_
_space_group_symop_operation_xyz
'x, y, z'
'-x+1/2, -y, z+1/2'
'-x, y+1/2, -z+1/2'
'x+1/2, -y+1/2, -z'
'-x, -y, -z'
'x-1/2, y, -z-1/2'
'x, -y-1/2, z-1/2'
'-x-1/2, y-1/2, z'

loop_
_atom_site_label
_atom_site_type_symbol
_atom_site_fract_x
_atom_site_fract_y
_atom_site_fract_z
_atom_site_U_iso_or_equiv
_atom_site_adp_type
_atom_site_occupancy
_atom_site_site_symmetry_order
_atom_site_calc_flag
_atom_site_refinement_flags_posn
_atom_site_refinement_flags_adp
_atom_site_refinement_flags_occupancy
_atom_site_disorder_assembly
_atom_site_disorder_group
Au1 Au 0.59269(2) 0.67780(2) 0.57321(2) 0.02304(4) Uani 1 1 d . . . . .
Fe1 Fe 0.53627(3) 0.57318(3) 0.75025(3) 0.03309(15) Uani 1 1 d . . . . .
C1 C 0.54065(18) 0.73025(18) 0.51973(17) 0.0227(9) Uani 1 1 d . . . . .
N2 N 0.48100(15) 0.74114(15) 0.52650(15) 0.0240(7) Uani 1 1 d . . . . .
C3 C 0.4594(2) 0.78026(19) 0.48220(19) 0.0286(10) Uani 1 1 d . . . . .
H3 H 0.4192 0.7943 0.4773 0.034 Uiso 1 1 calc R U . . .
C4 C 0.5065(2) 0.7943(2) 0.44776(19) 0.0296(10) Uani 1 1 d . . . . .
H4 H 0.5060 0.8205 0.4136 0.036 Uiso 1 1 calc R U . . .
N5 N 0.55587(14) 0.76374(15) 0.47094(14) 0.0231(7) Uani 1 1 d . . . . .
C6 C 0.66523(18) 0.6336(2) 0.62889(18) 0.0259(9) Uani 1 1 d . . . . .
C7 C 0.61721(19) 0.60945(19) 0.64182(18) 0.0263(9) Uani 1 1 d . . . . .
C11 C 0.44354(17) 0.71459(19) 0.57246(19) 0.0250(9) Uani 1 1 d . . . . .
C12 C 0.43900(19) 0.7467(2) 0.62612(19) 0.0314(10) Uani 1 1 d . . . . .
C13 C 0.4014(2) 0.7203(3) 0.6686(2) 0.0427(12) Uani 1 1 d . . . . .
H13 H 0.3974 0.7403 0.7061 0.051 Uiso 1 1 calc R U . . .
C14 C 0.3700(2) 0.6661(3) 0.6576(2) 0.0478(14) Uani 1 1 d . . . . .
H14 H 0.3449 0.6491 0.6876 0.057 Uiso 1 1 calc R U . . .
C15 C 0.3743(2) 0.6362(2) 0.6038(2) 0.0406(12) Uani 1 1 d . . . . .
H15 H 0.3518 0.5990 0.5969 0.049 Uiso 1 1 calc R U . . .
C16 C 0.41152(19) 0.6597(2) 0.5594(2) 0.0327(10) Uani 1 1 d . . . . .
C17 C 0.4718(2) 0.8077(2) 0.6374(2) 0.0428(12) Uani 1 1 d . . . . .
H17 H 0.4864 0.8235 0.5981 0.051 Uiso 1 1 calc R U . . .
C19 C 0.4176(2) 0.6258(2) 0.5001(2) 0.0366(11) Uani 1 1 d . . . . .
H19 H 0.4444 0.6520 0.4744 0.044 Uiso 1 1 calc R U . . .
C21 C 0.61332(19) 0.7628(2) 0.44087(18) 0.0287(10) Uani 1 1 d . . . . .
C22 C 0.6218(2) 0.7155(2) 0.3988(2) 0.0369(11) Uani 1 1 d . . . . .
C23 C 0.6744(3) 0.7184(3) 0.3655(2) 0.0589(16) Uani 1 1 d . . . . .
H23 H 0.6822 0.6871 0.3363 0.071 Uiso 1 1 calc R U . . .
C24 C 0.7150(3) 0.7658(4) 0.3742(3) 0.071(2) Uani 1 1 d . . . . .
H24 H 0.7505 0.7673 0.3507 0.086 Uiso 1 1 calc R U . . .
C25 C 0.7052(3) 0.8110(3) 0.4161(3) 0.0666(19) Uani 1 1 d . . . . .
H25 H 0.7343 0.8431 0.4216 0.080 Uiso 1 1 calc R U . . .
C26 C 0.6537(2) 0.8111(2) 0.4511(2) 0.0427(13) Uani 1 1 d . . . . .
C27 C 0.5760(2) 0.6638(2) 0.3889(2) 0.0446(13) Uani 1 1 d . . . . .
H27 H 0.5398 0.6741 0.4132 0.053 Uiso 1 1 calc R U . . .
C29 C 0.6431(3) 0.8595(2) 0.4989(3) 0.0528(15) Uani 1 1 d . . . . .
H29 H 0.5990 0.8608 0.5076 0.063 Uiso 1 1 calc R U . . .
C171 C 0.4327(3) 0.8583(3) 0.6639(5) 0.124(4) Uani 1 1 d . . . . .
H17A H 0.4566 0.8964 0.6699 0.186 Uiso 1 1 calc R U . . .
H17B H 0.4168 0.8439 0.7022 0.186 Uiso 1 1 calc R U . . .
H17C H 0.3993 0.8674 0.6370 0.186 Uiso 1 1 calc R U . . .
C172 C 0.5258(3) 0.7991(3) 0.6763(3) 0.083(2) Uani 1 1 d . . . . .
H17D H 0.5457 0.8397 0.6821 0.124 Uiso 1 1 calc R U . . .
H17E H 0.5538 0.7697 0.6574 0.124 Uiso 1 1 calc R U . . .
H17F H 0.5132 0.7823 0.7149 0.124 Uiso 1 1 calc R U . . .
C191 C 0.3578(2) 0.6198(3) 0.4682(3) 0.0600(16) Uani 1 1 d . . . . .
H19A H 0.3638 0.5981 0.4303 0.090 Uiso 1 1 calc R U . . .
H19B H 0.3412 0.6617 0.4609 0.090 Uiso 1 1 calc R U . . .
H19C H 0.3298 0.5956 0.4929 0.090 Uiso 1 1 calc R U . . .
C192 C 0.4471(3) 0.5621(3) 0.5067(3) 0.081(2) Uani 1 1 d . . . . .
H19D H 0.4507 0.5422 0.4677 0.121 Uiso 1 1 calc R U . . .
H19E H 0.4226 0.5356 0.5327 0.121 Uiso 1 1 calc R U . . .
H19F H 0.4872 0.5673 0.5241 0.121 Uiso 1 1 calc R U . . .
C271 C 0.5565(3) 0.6607(3) 0.3241(3) 0.072(2) Uani 1 1 d . . . . .
H27A H 0.5263 0.6276 0.3192 0.108 Uiso 1 1 calc R U . . .
H27B H 0.5914 0.6515 0.2990 0.108 Uiso 1 1 calc R U . . .
H27C H 0.5392 0.7012 0.3123 0.108 Uiso 1 1 calc R U . . .
C272 C 0.5989(3) 0.6008(3) 0.4092(2) 0.0620(16) Uani 1 1 d . . . . .
H27D H 0.5678 0.5689 0.4030 0.093 Uiso 1 1 calc R U . . .
H27E H 0.6091 0.6028 0.4515 0.093 Uiso 1 1 calc R U . . .
H27F H 0.6348 0.5895 0.3863 0.093 Uiso 1 1 calc R U . . .
C291 C 0.6624(5) 0.9245(3) 0.4789(3) 0.139(4) Uani 1 1 d . . . . .
H29A H 0.6548 0.9548 0.5108 0.209 Uiso 1 1 calc R U . . .
H29B H 0.6396 0.9366 0.4435 0.209 Uiso 1 1 calc R U . . .
H29C H 0.7054 0.9241 0.4695 0.209 Uiso 1 1 calc R U . . .
C292 C 0.6751(4) 0.8430(4) 0.5548(3) 0.088(2) Uani 1 1 d . . . . .
H29D H 0.6673 0.8753 0.5849 0.132 Uiso 1 1 calc R U . . .
H29E H 0.7184 0.8406 0.5471 0.132 Uiso 1 1 calc R U . . .
H29F H 0.6607 0.8023 0.5693 0.132 Uiso 1 1 calc R U . . .
C31 C 0.5720(2) 0.5687(2) 0.66709(19) 0.0297(10) Uani 1 1 d . . . . .
C32 C 0.5847(2) 0.5126(2) 0.6989(2) 0.0416(12) Uani 1 1 d . . . . .
H32 H 0.6234 0.4963 0.7076 0.050 Uiso 1 1 calc R U . . .
C33 C 0.5295(3) 0.4857(3) 0.7149(2) 0.0570(16) Uani 1 1 d . . . . .
H33 H 0.5245 0.4478 0.7366 0.068 Uiso 1 1 calc R U . . .
C34 C 0.4829(3) 0.5238(3) 0.6936(2) 0.0539(16) Uani 1 1 d . . . . .
H34 H 0.4411 0.5161 0.6981 0.065 Uiso 1 1 calc R U . . .
C35 C 0.5088(2) 0.5756(2) 0.6646(2) 0.0395(12) Uani 1 1 d . . . . .
H35 H 0.4876 0.6093 0.6465 0.047 Uiso 1 1 calc R U . . .
C36 C 0.5697(3) 0.6503(3) 0.7924(2) 0.0510(14) Uani 1 1 d . . . . .
H36 H 0.5962 0.6805 0.7758 0.061 Uiso 1 1 calc R U . . .
C37 C 0.5070(3) 0.6532(3) 0.7904(3) 0.0542(15) Uani 1 1 d . . . . .
H37 H 0.4835 0.6852 0.7723 0.065 Uiso 1 1 calc R U . . .
C38 C 0.4851(3) 0.5997(3) 0.8202(3) 0.0608(17) Uani 1 1 d . . . . .
H38 H 0.4441 0.5891 0.8260 0.073 Uiso 1 1 calc R U . . .
C39 C 0.5350(3) 0.5646(3) 0.8399(2) 0.0645(18) Uani 1 1 d . . . . .
H39 H 0.5336 0.5263 0.8614 0.077 Uiso 1 1 calc R U . . .
C40 C 0.5870(3) 0.5963(3) 0.8223(2) 0.0576(16) Uani 1 1 d . . . . .
H40 H 0.6271 0.5832 0.8295 0.069 Uiso 1 1 calc R U . . .
B1 B 0.7364(2) 0.6436(2) 0.6212(2) 0.0262(11) Uani 1 1 d . . . . .
C41 C 0.76636(19) 0.5896(2) 0.66534(19) 0.0285(10) Uani 1 1 d . . . . .
C42 C 0.7492(2) 0.5876(2) 0.7247(2) 0.0365(11) Uani 1 1 d . . . . .
C43 C 0.7711(2) 0.5456(3) 0.7664(2) 0.0472(14) Uani 1 1 d . . . . .
C44 C 0.8133(2) 0.5029(2) 0.7487(3) 0.0496(15) Uani 1 1 d . . . . .
C45 C 0.8337(2) 0.5035(2) 0.6919(3) 0.0494(15) Uani 1 1 d . . . . .
C46 C 0.8099(2) 0.5459(2) 0.6515(2) 0.0366(11) Uani 1 1 d . . . . .
C51 C 0.75059(18) 0.6311(2) 0.55045(18) 0.0259(9) Uani 1 1 d . . . . .
C52 C 0.7324(2) 0.5752(2) 0.5241(2) 0.0343(11) Uani 1 1 d . . . . .
C53 C 0.7409(2) 0.5600(2) 0.4652(2) 0.0403(12) Uani 1 1 d . . . . .
C54 C 0.7711(2) 0.6015(3) 0.4296(2) 0.0436(12) Uani 1 1 d . . . . .
C55 C 0.7906(2) 0.6567(2) 0.4526(2) 0.0392(12) Uani 1 1 d . . . . .
C56 C 0.77904(19) 0.6709(2) 0.51117(19) 0.0299(10) Uani 1 1 d . . . . .
C61 C 0.76158(18) 0.7105(2) 0.64713(18) 0.0271(9) Uani 1 1 d . . . . .
C62 C 0.8228(2) 0.7224(2) 0.6479(2) 0.0333(10) Uani 1 1 d . . . . .
C63 C 0.8488(2) 0.7766(2) 0.6698(2) 0.0417(12) Uani 1 1 d . . . . .
C64 C 0.8127(2) 0.8222(2) 0.6938(2) 0.0439(12) Uani 1 1 d . . . . .
C65 C 0.7516(2) 0.8129(2) 0.6968(2) 0.0412(12) Uani 1 1 d . . . . .
C66 C 0.7281(2) 0.7574(2) 0.6738(2) 0.0330(10) Uani 1 1 d . . . . .
F42 F 0.70930(12) 0.62997(14) 0.74571(12) 0.0452(7) Uani 1 1 d . . . . .
F43 F 0.75253(16) 0.54739(17) 0.82271(14) 0.0687(10) Uani 1 1 d . . . . .
F44 F 0.83641(15) 0.46207(15) 0.78795(17) 0.0748(11) Uani 1 1 d . . . . .
F45 F 0.87649(15) 0.46286(15) 0.67383(17) 0.0721(10) Uani 1 1 d . . . . .
F46 F 0.83359(13) 0.54386(14) 0.59610(14) 0.0528(8) Uani 1 1 d . . . . .
F52 F 0.70503(12) 0.53055(12) 0.55749(12) 0.0431(7) Uani 1 1 d . . . . .
F53 F 0.71979(14) 0.50585(14) 0.44293(13) 0.0586(9) Uani 1 1 d . . . . .
F54 F 0.78031(15) 0.58744(16) 0.37152(13) 0.0670(10) Uani 1 1 d . . . . .
F55 F 0.82083(13) 0.69752(15) 0.41812(13) 0.0565(8) Uani 1 1 d . . . . .
F56 F 0.79857(12) 0.72824(12) 0.52851(12) 0.0403(7) Uani 1 1 d . . . . .
F62 F 0.86084(11) 0.67954(13) 0.62445(12) 0.0421(7) Uani 1 1 d . . . . .
F63 F 0.90875(13) 0.78518(15) 0.66754(15) 0.0623(9) Uani 1 1 d . . . . .
F64 F 0.83668(16) 0.87543(15) 0.71480(17) 0.0740(11) Uani 1 1 d . . . . .
F65 F 0.71574(15) 0.85618(13) 0.72069(14) 0.0606(9) Uani 1 1 d . . . . .
F66 F 0.66752(12) 0.75227(13) 0.67882(13) 0.0455(7) Uani 1 1 d . . . . .
C71 C 0.5372(9) 1.0202(7) 0.5194(9) 0.124(6) Uani 0.5 1 d D U P A -1
H71A H 0.5715 1.0112 0.5461 0.148 Uiso 0.5 1 calc R U P A -1
H71B H 0.5114 1.0506 0.5408 0.148 Uiso 0.5 1 calc R U P A -1
Cl1 Cl 0.5649(3) 1.0581(2) 0.4631(3) 0.147(2) Uani 0.5 1 d D U P A -1
Cl2 Cl 0.4989(3) 0.9556(2) 0.5151(4) 0.156(3) Uani 0.5 1 d D U P A -1

loop_
_atom_site_aniso_label
_atom_site_aniso_U_11
_atom_site_aniso_U_22
_atom_site_aniso_U_33
_atom_site_aniso_U_23
_atom_site_aniso_U_13
_atom_site_aniso_U_12
Au1 0.02104(7) 0.02731(8) 0.02077(7) 0.00311(7) -0.00215(7) 0.00067(7)
Fe1 0.0387(4) 0.0353(4) 0.0253(3) 0.0031(3) -0.0001(3) -0.0095(3)
C1 0.022(2) 0.024(2) 0.023(2) -0.0002(17) -0.0011(17) -0.0025(17)
N2 0.0236(18) 0.0233(18) 0.0251(18) 0.0032(15) -0.0005(15) -0.0010(15)
C3 0.028(2) 0.028(2) 0.030(2) 0.0025(19) -0.0065(19) 0.0085(19)
C4 0.036(3) 0.029(2) 0.024(2) 0.0037(19) -0.0065(19) 0.003(2)
N5 0.0225(18) 0.0254(19) 0.0213(17) 0.0002(14) -0.0006(14) -0.0007(14)
C6 0.023(2) 0.028(2) 0.026(2) 0.0039(18) -0.0038(18) 0.0001(18)
C7 0.029(2) 0.026(2) 0.024(2) 0.0032(18) -0.0075(18) 0.0026(19)
C11 0.0166(19) 0.031(2) 0.028(2) 0.007(2) 0.0025(18) 0.0058(16)
C12 0.028(2) 0.040(3) 0.027(2) 0.004(2) 0.0004(19) 0.008(2)
C13 0.036(3) 0.061(3) 0.031(2) 0.004(2) 0.002(2) 0.012(3)
C14 0.029(3) 0.069(4) 0.045(3) 0.022(3) 0.008(2) 0.005(3)
C15 0.026(3) 0.043(3) 0.053(3) 0.013(3) -0.002(2) -0.003(2)
C16 0.022(2) 0.037(2) 0.039(3) 0.0084(19) -0.003(2) 0.002(2)
C17 0.050(3) 0.050(3) 0.029(3) -0.005(2) -0.005(2) -0.005(2)
C19 0.036(3) 0.031(2) 0.043(3) -0.001(2) -0.002(2) -0.007(2)
C21 0.027(2) 0.035(2) 0.024(2) 0.0073(18) 0.0022(17) -0.0002(19)
C22 0.036(3) 0.044(3) 0.030(2) 0.006(2) 0.005(2) 0.007(2)
C23 0.049(4) 0.089(5) 0.039(3) 0.004(3) 0.015(3) 0.016(3)
C24 0.037(3) 0.115(6) 0.062(4) 0.041(4) 0.018(3) 0.007(4)
C25 0.040(3) 0.080(5) 0.080(5) 0.040(4) -0.001(3) -0.015(3)
C26 0.035(3) 0.045(3) 0.048(3) 0.018(2) -0.007(2) -0.011(2)
C27 0.048(3) 0.045(3) 0.040(3) -0.016(2) -0.001(2) 0.009(2)
C29 0.050(3) 0.042(3) 0.067(4) 0.001(3) -0.018(3) -0.019(3)
C171 0.080(5) 0.064(5) 0.228(11) -0.076(6) -0.039(6) 0.020(4)
C172 0.063(4) 0.078(5) 0.107(6) -0.020(4) -0.031(4) -0.010(4)
C191 0.057(4) 0.057(4) 0.066(4) -0.006(3) -0.021(3) 0.007(3)
C192 0.091(5) 0.068(4) 0.084(5) -0.026(4) -0.028(4) 0.040(4)
C271 0.108(6) 0.049(4) 0.058(4) -0.003(3) -0.029(4) 0.005(4)
C272 0.087(5) 0.055(4) 0.044(3) -0.002(3) -0.006(3) 0.006(3)
C291 0.294(13) 0.051(4) 0.073(5) 0.013(4) -0.059(7) -0.059(6)
C292 0.115(6) 0.100(6) 0.049(4) 0.007(4) -0.008(4) 0.001(5)
C31 0.034(2) 0.028(2) 0.027(2) -0.0018(19) -0.0046(19) -0.0040(19)
C32 0.058(3) 0.029(2) 0.038(3) 0.004(2) -0.001(2) -0.001(2)
C33 0.087(5) 0.041(3) 0.043(3) 0.003(3) 0.001(3) -0.031(3)
C34 0.048(3) 0.076(4) 0.038(3) 0.002(3) 0.000(3) -0.035(3)
C35 0.033(3) 0.055(3) 0.030(3) 0.005(2) -0.005(2) -0.012(2)
C36 0.060(4) 0.050(3) 0.043(3) -0.010(3) 0.003(3) -0.016(3)
C37 0.063(4) 0.052(3) 0.049(3) -0.012(3) -0.001(3) 0.007(3)
C38 0.054(4) 0.077(5) 0.052(4) -0.019(3) 0.026(3) -0.020(3)
C39 0.105(6) 0.064(4) 0.025(3) 0.007(3) 0.007(3) -0.007(4)
C40 0.057(4) 0.081(4) 0.035(3) -0.015(3) -0.012(3) 0.001(3)
B1 0.026(3) 0.025(3) 0.027(3) 0.001(2) -0.005(2) 0.002(2)
C41 0.025(2) 0.028(2) 0.032(2) 0.0025(19) -0.0060(19) -0.0045(18)
C42 0.031(2) 0.038(3) 0.041(3) 0.003(2) -0.012(2) -0.003(2)
C43 0.047(3) 0.049(3) 0.045(3) 0.016(3) -0.018(3) -0.018(3)
C44 0.048(3) 0.037(3) 0.063(4) 0.020(3) -0.030(3) -0.009(3)
C45 0.035(3) 0.028(3) 0.085(5) 0.002(3) -0.019(3) 0.007(2)
C46 0.030(3) 0.036(3) 0.044(3) -0.004(2) -0.004(2) -0.001(2)
C51 0.020(2) 0.030(2) 0.028(2) 0.0010(19) -0.0014(17) 0.0007(18)
C52 0.033(3) 0.032(2) 0.038(3) 0.002(2) 0.004(2) -0.004(2)
C53 0.042(3) 0.039(3) 0.040(3) -0.012(2) -0.001(2) -0.007(2)
C54 0.040(3) 0.059(3) 0.031(3) -0.010(3) 0.005(2) -0.008(2)
C55 0.031(3) 0.050(3) 0.037(3) 0.006(2) 0.006(2) -0.008(2)
C56 0.025(2) 0.031(2) 0.034(2) -0.002(2) -0.0013(19) -0.0022(19)
C61 0.025(2) 0.031(2) 0.025(2) 0.0044(19) -0.0056(18) -0.0002(19)
C62 0.035(3) 0.032(3) 0.032(2) 0.000(2) -0.006(2) -0.002(2)
C63 0.037(3) 0.045(3) 0.043(3) 0.002(2) -0.007(2) -0.013(2)
C64 0.058(3) 0.032(3) 0.042(3) 0.000(2) -0.012(2) -0.013(3)
C65 0.054(3) 0.031(3) 0.038(3) -0.003(2) -0.004(2) 0.001(2)
C66 0.032(2) 0.034(3) 0.033(2) -0.001(2) -0.003(2) 0.001(2)
F42 0.0442(17) 0.0610(19) 0.0303(14) 0.0050(14) -0.0009(13) 0.0039(15)
F43 0.079(2) 0.088(3) 0.0392(18) 0.0264(17) -0.0184(17) -0.015(2)
F44 0.074(2) 0.054(2) 0.097(3) 0.034(2) -0.048(2) -0.0067(18)
F45 0.061(2) 0.0453(19) 0.110(3) 0.0008(19) -0.025(2) 0.0238(17)
F46 0.0443(18) 0.0520(19) 0.062(2) -0.0060(16) -0.0015(15) 0.0204(14)
F52 0.0529(18) 0.0335(15) 0.0429(16) -0.0038(12) 0.0050(13) -0.0119(13)
F53 0.074(2) 0.0512(19) 0.0512(19) -0.0197(15) 0.0043(16) -0.0181(17)
F54 0.078(2) 0.087(3) 0.0360(17) -0.0206(17) 0.0145(16) -0.023(2)
F55 0.0547(19) 0.071(2) 0.0438(18) 0.0041(15) 0.0185(15) -0.0205(16)
F56 0.0441(16) 0.0364(15) 0.0404(16) 0.0017(13) 0.0034(13) -0.0125(12)
F62 0.0239(13) 0.0451(16) 0.0573(18) -0.0027(15) -0.0014(12) 0.0014(13)
F63 0.0399(17) 0.064(2) 0.083(2) -0.0037(18) -0.0119(17) -0.0202(16)
F64 0.088(3) 0.048(2) 0.086(3) -0.0176(19) -0.021(2) -0.0281(18)
F65 0.078(2) 0.0380(17) 0.066(2) -0.0193(16) 0.0030(18) 0.0114(16)
F66 0.0364(15) 0.0435(16) 0.0564(18) -0.0127(14) 0.0019(14) 0.0064(14)
C71 0.144(14) 0.088(9) 0.139(12) 0.011(8) 0.047(11) 0.033(8)
Cl1 0.240(7) 0.076(3) 0.126(4) -0.005(3) 0.031(4) 0.004(4)
Cl2 0.171(6) 0.070(3) 0.226(8) -0.009(4) 0.093(6) 0.012(3)

loop_
_atom_type_symbol
_atom_type_description
_atom_type_scat_dispersion_real
_atom_type_scat_dispersion_imag
_atom_type_scat_source
C C 0.0033 0.0016 'International Tables Vol C Tables 4.2.6.8 and 6.1.1.4'
H H 0.0000 0.0000 'International Tables Vol C Tables 4.2.6.8 and 6.1.1.4'
B B 0.0013 0.0007 'International Tables Vol C Tables 4.2.6.8 and 6.1.1.4'
N N 0.0061 0.0033 'International Tables Vol C Tables 4.2.6.8 and 6.1.1.4'
F F 0.0171 0.0103 'International Tables Vol C Tables 4.2.6.8 and 6.1.1.4'
Cl Cl 0.1484 0.1585 'International Tables Vol C Tables 4.2.6.8 and 6.1.1.4'
Fe Fe 0.3463 0.8444 'International Tables Vol C Tables 4.2.6.8 and 6.1.1.4'
Au Au -2.0133 8.8022 'International Tables Vol C Tables 4.2.6.8 and 6.1.1.4'

loop_
_geom_angle_atom_site_label_1
_geom_angle_atom_site_label_2
_geom_angle_atom_site_label_3
_geom_angle
C1 Au1 C7 159.22(16)
C1 Au1 C6 168.44(15)
C7 Au1 C6 31.89(15)
C38 Fe1 C35 124.4(3)
C38 Fe1 C39 40.7(2)
C35 Fe1 C39 161.3(3)
C38 Fe1 C33 121.3(2)
C35 Fe1 C33 68.1(2)
C39 Fe1 C33 107.9(2)
C38 Fe1 C37 40.6(2)
C35 Fe1 C37 107.7(2)
C39 Fe1 C37 68.2(3)
C33 Fe1 C37 156.6(2)
C38 Fe1 C34 107.6(2)
C35 Fe1 C34 40.51(19)
C39 Fe1 C34 124.7(2)
C33 Fe1 C34 40.3(2)
C37 Fe1 C34 121.5(3)
C38 Fe1 C40 67.9(2)
C35 Fe1 C40 157.0(2)
C39 Fe1 C40 40.2(2)
C33 Fe1 C40 125.1(3)
C37 Fe1 C40 67.8(2)
C34 Fe1 C40 161.4(3)
C38 Fe1 C36 67.5(2)
C35 Fe1 C36 122.2(2)
C39 Fe1 C36 67.3(2)
C33 Fe1 C36 161.6(3)
C37 Fe1 C36 40.2(2)
C34 Fe1 C36 157.1(3)
C40 Fe1 C36 39.8(2)
C38 Fe1 C31 161.5(2)
C35 Fe1 C31 40.80(17)
C39 Fe1 C31 156.4(3)
C33 Fe1 C31 68.02(19)
C37 Fe1 C31 124.9(2)
C34 Fe1 C31 68.16(19)
C40 Fe1 C31 121.8(2)
C36 Fe1 C31 108.9(2)
C38 Fe1 C32 156.2(2)
C35 Fe1 C32 68.6(2)
C39 Fe1 C32 121.0(2)
C33 Fe1 C32 40.3(2)
C37 Fe1 C32 161.8(2)
C34 Fe1 C32 68.1(2)
C40 Fe1 C32 108.2(2)
C36 Fe1 C32 125.5(2)
C31 Fe1 C32 40.78(17)
N5 C1 N2 104.3(3)
N5 C1 Au1 129.4(3)
N2 C1 Au1 126.3(3)
C1 N2 C3 111.2(3)
C1 N2 C11 125.4(3)
C3 N2 C11 123.4(3)
C4 C3 N2 106.3(4)
C4 C3 H3 126.9
N2 C3 H3 126.9
C3 C4 N5 107.4(4)
C3 C4 H4 126.3
N5 C4 H4 126.3
C1 N5 C4 110.9(3)
C1 N5 C21 126.5(3)
C4 N5 C21 122.2(3)
C7 C6 B1 160.7(4)
C7 C6 Au1 71.4(3)
B1 C6 Au1 126.3(3)
C6 C7 C31 162.9(4)
C6 C7 Au1 76.7(3)
C31 C7 Au1 120.2(3)
C12 C11 C16 123.8(4)
C12 C11 N2 118.1(4)
C16 C11 N2 118.0(4)
C13 C12 C11 116.3(4)
C13 C12 C17 121.5(4)
C11 C12 C17 122.2(4)
C14 C13 C12 121.4(5)
C14 C13 H13 119.3
C12 C13 H13 119.3
C15 C14 C13 121.0(5)
C15 C14 H14 119.5
C13 C14 H14 119.5
C14 C15 C16 120.6(5)
C14 C15 H15 119.7
C16 C15 H15 119.7
C15 C16 C11 116.8(4)
C15 C16 C19 120.8(4)
C11 C16 C19 122.3(4)
C172 C17 C171 108.5(5)
C172 C17 C12 112.4(5)
C171 C17 C12 113.7(5)
C172 C17 H17 107.3
C171 C17 H17 107.3
C12 C17 H17 107.3
C192 C19 C191 110.5(4)
C192 C19 C16 112.1(4)
C191 C19 C16 112.1(4)
C192 C19 H19 107.3
C191 C19 H19 107.3
C16 C19 H19 107.3
C26 C21 C22 124.1(4)
C26 C21 N5 119.1(4)
C22 C21 N5 116.5(4)
C23 C22 C21 116.6(5)
C23 C22 C27 121.2(5)
C21 C22 C27 122.2(4)
C24 C23 C22 120.8(6)
C24 C23 H23 119.6
C22 C23 H23 119.6
C25 C24 C23 120.8(6)
C25 C24 H24 119.6
C23 C24 H24 119.6
C24 C25 C26 121.6(6)
C24 C25 H25 119.2
C26 C25 H25 119.2
C21 C26 C25 116.1(5)
C21 C26 C29 121.6(5)
C25 C26 C29 122.3(5)
C272 C27 C22 112.0(4)
C272 C27 C271 110.4(4)
C22 C27 C271 111.3(5)
C272 C27 H27 107.6
C22 C27 H27 107.6
C271 C27 H27 107.6
C292 C29 C26 111.5(5)
C292 C29 C291 109.3(5)
C26 C29 C291 111.5(5)
C292 C29 H29 108.1
C26 C29 H29 108.1
C291 C29 H29 108.1
C17 C171 H17A 109.5
C17 C171 H17B 109.5
H17A C171 H17B 109.5
C17 C171 H17C 109.5
H17A C171 H17C 109.5
H17B C171 H17C 109.5
C17 C172 H17D 109.5
C17 C172 H17E 109.5
H17D C172 H17E 109.5
C17 C172 H17F 109.5
H17D C172 H17F 109.5
H17E C172 H17F 109.5
C19 C191 H19A 109.5
C19 C191 H19B 109.5
H19A C191 H19B 109.5
C19 C191 H19C 109.5
H19A C191 H19C 109.5
H19B C191 H19C 109.5
C19 C192 H19D 109.5
C19 C192 H19E 109.5
H19D C192 H19E 109.5
C19 C192 H19F 109.5
H19D C192 H19F 109.5
H19E C192 H19F 109.5
C27 C271 H27A 109.5
C27 C271 H27B 109.5
H27A C271 H27B 109.5
C27 C271 H27C 109.5
H27A C271 H27C 109.5
H27B C271 H27C 109.5
C27 C272 H27D 109.5
C27 C272 H27E 109.5
H27D C272 H27E 109.5
C27 C272 H27F 109.5
H27D C272 H27F 109.5
H27E C272 H27F 109.5
C29 C291 H29A 109.5
C29 C291 H29B 109.5
H29A C291 H29B 109.5
C29 C291 H29C 109.5
H29A C291 H29C 109.5
H29B C291 H29C 109.5
C29 C292 H29D 109.5
C29 C292 H29E 109.5
H29D C292 H29E 109.5
C29 C292 H29F 109.5
H29D C292 H29F 109.5
H29E C292 H29F 109.5
C35 C31 C32 107.8(4)
C35 C31 C7 127.9(4)
C32 C31 C7 124.3(4)
C35 C31 Fe1 69.1(3)
C32 C31 Fe1 69.8(3)
C7 C31 Fe1 127.3(3)
C33 C32 C31 107.3(5)
C33 C32 Fe1 69.5(3)
C31 C32 Fe1 69.5(3)
C33 C32 H32 126.3
C31 C32 H32 126.3
Fe1 C32 H32 126.3
C34 C33 C32 108.9(5)
C34 C33 Fe1 70.0(3)
C32 C33 Fe1 70.2(3)
C34 C33 H33 125.5
C32 C33 H33 125.5
Fe1 C33 H33 125.8
C33 C34 C35 108.0(5)
C33 C34 Fe1 69.7(3)
C35 C34 Fe1 69.3(3)
C33 C34 H34 126.0
C35 C34 H34 126.0
Fe1 C34 H34 126.6
C34 C35 C31 108.0(5)
C34 C35 Fe1 70.2(3)
C31 C35 Fe1 70.1(3)
C34 C35 H35 126.0
C31 C35 H35 126.0
Fe1 C35 H35 125.3
C40 C36 C37 109.2(5)
C40 C36 Fe1 70.1(3)
C37 C36 Fe1 69.9(3)
C40 C36 H36 125.4
C37 C36 H36 125.4
Fe1 C36 H36 126.2
C36 C37 C38 107.1(6)
C36 C37 Fe1 70.0(3)
C38 C37 Fe1 69.2(3)
C36 C37 H37 126.5
C38 C37 H37 126.5
Fe1 C37 H37 125.9
C37 C38 C39 107.8(5)
C37 C38 Fe1 70.1(3)
C39 C38 Fe1 69.8(3)
C37 C38 H38 126.1
C39 C38 H38 126.1
Fe1 C38 H38 125.5
C40 C39 C38 107.8(5)
C40 C39 Fe1 70.2(3)
C38 C39 Fe1 69.5(3)
C40 C39 H39 126.1
C38 C39 H39 126.1
Fe1 C39 H39 125.8
C36 C40 C39 108.0(6)
C36 C40 Fe1 70.1(3)
C39 C40 Fe1 69.6(3)
C36 C40 H40 126.0
C39 C40 H40 126.0
Fe1 C40 H40 125.9
C6 B1 C61 114.5(4)
C6 B1 C51 105.8(3)
C61 B1 C51 114.8(4)
C6 B1 C41 103.9(3)
C61 B1 C41 104.5(3)
C51 B1 C41 113.0(4)
C46 C41 C42 112.9(4)
C46 C41 B1 127.9(4)
C42 C41 B1 119.1(4)
F42 C42 C43 115.2(5)
F42 C42 C41 119.7(4)
C43 C42 C41 125.0(5)
F43 C43 C44 120.6(5)
F43 C43 C42 121.0(5)
C44 C43 C42 118.3(5)
F44 C44 C45 120.0(6)
F44 C44 C43 120.1(6)
C45 C44 C43 119.9(5)
F45 C45 C44 120.9(5)
F45 C45 C46 119.3(6)
C44 C45 C46 119.8(5)
F46 C46 C41 120.3(4)
F46 C46 C45 115.7(4)
C41 C46 C45 124.0(5)
C56 C51 C52 112.6(4)
C56 C51 B1 127.7(4)
C52 C51 B1 119.7(4)
F52 C52 C53 115.5(4)
F52 C52 C51 119.6(4)
C53 C52 C51 124.9(4)
F53 C53 C54 120.5(4)
F53 C53 C52 120.9(4)
C54 C53 C52 118.7(4)
F54 C54 C55 120.7(5)
F54 C54 C53 119.8(4)
C55 C54 C53 119.5(5)
F55 C55 C54 119.9(4)
F55 C55 C56 120.4(4)
C54 C55 C56 119.7(4)
F56 C56 C55 114.4(4)
F56 C56 C51 121.1(4)
C55 C56 C51 124.5(4)
C66 C61 C62 113.1(4)
C66 C61 B1 126.7(4)
C62 C61 B1 120.0(4)
F62 C62 C63 116.2(4)
F62 C62 C61 119.2(4)
C63 C62 C61 124.6(5)
F63 C63 C64 120.0(4)
F63 C63 C62 120.9(5)
C64 C63 C62 119.1(5)
F64 C64 C63 120.2(5)
F64 C64 C65 120.0(5)
C63 C64 C65 119.8(5)
F65 C65 C64 120.8(5)
F65 C65 C66 120.8(5)
C64 C65 C66 118.4(5)
F66 C66 C61 120.9(4)
F66 C66 C65 114.3(4)
C61 C66 C65 124.8(4)
Cl2 C71 Cl1 125.0(14)
Cl2 C71 H71A 106.1
Cl1 C71 H71A 106.1
Cl2 C71 H71B 106.1
Cl1 C71 H71B 106.1
H71A C71 H71B 106.3

loop_
_geom_bond_atom_site_label_1
_geom_bond_atom_site_label_2
_geom_bond_distance
Au1 C1 2.010(4)
Au1 C7 2.192(4)
Au1 C6 2.251(4)
Fe1 C38 2.024(5)
Fe1 C35 2.025(5)
Fe1 C39 2.028(5)
Fe1 C33 2.031(5)
Fe1 C37 2.036(5)
Fe1 C34 2.036(5)
Fe1 C40 2.037(5)
Fe1 C36 2.037(5)
Fe1 C31 2.037(4)
Fe1 C32 2.041(5)
C1 N5 1.353(5)
C1 N2 1.357(5)
N2 C3 1.385(5)
N2 C11 1.445(5)
C3 C4 1.338(6)
C3 H3 0.9500
C4 N5 1.380(5)
C4 H4 0.9500
N5 C21 1.447(5)
C6 C7 1.222(6)
C6 B1 1.608(6)
C7 C31 1.445(6)
C11 C12 1.392(6)
C11 C16 1.400(6)
C12 C13 1.390(6)
C12 C17 1.511(7)
C13 C14 1.372(7)
C13 H13 0.9500
C14 C15 1.372(7)
C14 H14 0.9500
C15 C16 1.393(6)
C15 H15 0.9500
C16 C19 1.523(6)
C17 C172 1.500(7)
C17 C171 1.509(8)
C17 H17 1.0000
C19 C192 1.514(7)
C19 C191 1.519(7)
C19 H19 1.0000
C21 C26 1.384(6)
C21 C22 1.396(6)
C22 C23 1.392(7)
C22 C27 1.516(7)
C23 C24 1.369(9)
C23 H23 0.9500
C24 C25 1.366(9)
C24 H24 0.9500
C25 C26 1.392(8)
C25 H25 0.9500
C26 C29 1.509(8)
C27 C272 1.506(7)
C27 C271 1.525(7)
C27 H27 1.0000
C29 C292 1.489(8)
C29 C291 1.518(8)
C29 H29 1.0000
C171 H17A 0.9800
C171 H17B 0.9800
C171 H17C 0.9800
C172 H17D 0.9800
C172 H17E 0.9800
C172 H17F 0.9800
C191 H19A 0.9800
C191 H19B 0.9800
C191 H19C 0.9800
C192 H19D 0.9800
C192 H19E 0.9800
C192 H19F 0.9800
C271 H27A 0.9800
C271 H27B 0.9800
C271 H27C 0.9800
C272 H27D 0.9800
C272 H27E 0.9800
C272 H27F 0.9800
C291 H29A 0.9800
C291 H29B 0.9800
C291 H29C 0.9800
C292 H29D 0.9800
C292 H29E 0.9800
C292 H29F 0.9800
C31 C35 1.416(6)
C31 C32 1.421(6)
C32 C33 1.404(7)
C32 H32 0.9500
C33 C34 1.402(8)
C33 H33 0.9500
C34 C35 1.406(7)
C34 H34 0.9500
C35 H35 0.9500
C36 C40 1.386(8)
C36 C37 1.398(7)
C36 H36 0.9500
C37 C38 1.409(8)
C37 H37 0.9500
C38 C39 1.410(8)
C38 H38 0.9500
C39 C40 1.396(8)
C39 H39 0.9500
C40 H40 0.9500
B1 C61 1.638(6)
B1 C51 1.647(6)
B1 C41 1.659(6)
C41 C46 1.379(6)
C41 C42 1.392(6)
C42 F42 1.351(5)
C42 C43 1.385(6)
C43 F43 1.335(6)
C43 C44 1.367(8)
C44 F44 1.342(5)
C44 C45 1.357(8)
C45 F45 1.349(6)
C45 C46 1.388(7)
C46 F46 1.355(5)
C51 C56 1.378(6)
C51 C52 1.391(6)
C52 F52 1.357(5)
C52 C53 1.379(6)
C53 F53 1.342(5)
C53 C54 1.369(7)
C54 F54 1.357(5)
C54 C55 1.357(7)
C55 F55 1.346(5)
C55 C56 1.377(6)
C56 F56 1.354(5)
C61 C66 1.383(6)
C61 C62 1.387(6)
C62 F62 1.352(5)
C62 C63 1.381(6)
C63 F63 1.349(5)
C63 C64 1.371(7)
C64 F64 1.340(5)
C64 C65 1.375(7)
C65 F65 1.333(5)
C65 C66 1.392(6)
C66 F66 1.358(5)
C71 Cl2 1.623(13)
C71 Cl1 1.624(14)
C71 H71A 0.9900
C71 H71B 0.9900

loop_
_geom_torsion_atom_site_label_1
_geom_torsion_atom_site_label_2
_geom_torsion_atom_site_label_3
_geom_torsion_atom_site_label_4
_geom_torsion
N5 C1 N2 C3 0.6(4)
Au1 C1 N2 C3 178.9(3)
N5 C1 N2 C11 179.0(4)
Au1 C1 N2 C11 -2.7(6)
C1 N2 C3 C4 -0.6(5)
C11 N2 C3 C4 -179.0(4)
N2 C3 C4 N5 0.3(5)
N2 C1 N5 C4 -0.5(4)
Au1 C1 N5 C4 -178.7(3)
N2 C1 N5 C21 -172.9(4)
Au1 C1 N5 C21 8.9(6)
C3 C4 N5 C1 0.1(5)
C3 C4 N5 C21 172.9(4)
B1 C6 C7 C31 14(3)
Au1 C6 C7 C31 172.2(15)
B1 C6 C7 Au1 -157.9(13)
C1 N2 C11 C12 88.4(5)
C3 N2 C11 C12 -93.5(5)
C1 N2 C11 C16 -94.8(5)
C3 N2 C11 C16 83.3(5)
C16 C11 C12 C13 1.9(6)
N2 C11 C12 C13 178.5(4)
C16 C11 C12 C17 -176.7(4)
N2 C11 C12 C17 0.0(6)
C11 C12 C13 C14 -0.9(7)
C17 C12 C13 C14 177.7(4)
C12 C13 C14 C15 -0.4(7)
C13 C14 C15 C16 0.9(7)
C14 C15 C16 C11 0.0(7)
C14 C15 C16 C19 178.6(4)
C12 C11 C16 C15 -1.5(6)
N2 C11 C16 C15 -178.1(4)
C12 C11 C16 C19 180.0(4)
N2 C11 C16 C19 3.3(6)
C13 C12 C17 C172 77.7(6)
C11 C12 C17 C172 -103.8(6)
C13 C12 C17 C171 -46.1(7)
C11 C12 C17 C171 132.4(6)
C15 C16 C19 C192 -65.6(6)
C11 C16 C19 C192 112.9(5)
C15 C16 C19 C191 59.4(6)
C11 C16 C19 C191 -122.1(5)
C1 N5 C21 C26 -100.6(5)
C4 N5 C21 C26 87.8(5)
C1 N5 C21 C22 85.2(5)
C4 N5 C21 C22 -86.4(5)
C26 C21 C22 C23 -0.4(7)
N5 C21 C22 C23 173.5(4)
C26 C21 C22 C27 -179.6(4)
N5 C21 C22 C27 -5.8(6)
C21 C22 C23 C24 -0.2(8)
C27 C22 C23 C24 179.1(5)
C22 C23 C24 C25 0.6(9)
C23 C24 C25 C26 -0.6(9)
C22 C21 C26 C25 0.4(7)
N5 C21 C26 C25 -173.3(4)
C22 C21 C26 C29 -177.7(4)
N5 C21 C26 C29 8.6(7)
C24 C25 C26 C21 0.0(8)
C24 C25 C26 C29 178.1(5)
C23 C22 C27 C272 69.6(6)
C21 C22 C27 C272 -111.1(5)
C23 C22 C27 C271 -54.5(7)
C21 C22 C27 C271 124.7(5)
C21 C26 C29 C292 96.2(6)
C25 C26 C29 C292 -81.8(7)
C21 C26 C29 C291 -141.4(6)
C25 C26 C29 C291 40.7(8)
C6 C7 C31 C35 172.0(13)
Au1 C7 C31 C35 -16.8(6)
C6 C7 C31 C32 -9.1(18)
Au1 C7 C31 C32 162.1(3)
C6 C7 C31 Fe1 80.6(16)
Au1 C7 C31 Fe1 -108.3(3)
C35 C31 C32 C33 0.5(5)
C7 C31 C32 C33 -178.6(4)
Fe1 C31 C32 C33 59.4(3)
C35 C31 C32 Fe1 -58.9(3)
C7 C31 C32 Fe1 122.1(4)
C31 C32 C33 C34 0.1(6)
Fe1 C32 C33 C34 59.5(4)
C31 C32 C33 Fe1 -59.4(3)
C32 C33 C34 C35 -0.7(6)
Fe1 C33 C34 C35 58.9(4)
C32 C33 C34 Fe1 -59.6(4)
C33 C34 C35 C31 1.0(6)
Fe1 C34 C35 C31 60.1(3)
C33 C34 C35 Fe1 -59.1(4)
C32 C31 C35 C34 -0.9(5)
C7 C31 C35 C34 178.1(4)
Fe1 C31 C35 C34 -60.2(3)
C32 C31 C35 Fe1 59.3(3)
C7 C31 C35 Fe1 -121.7(5)
C40 C36 C37 C38 0.3(6)
Fe1 C36 C37 C38 59.6(4)
C40 C36 C37 Fe1 -59.2(4)
C36 C37 C38 C39 -0.1(6)
Fe1 C37 C38 C39 59.9(4)
C36 C37 C38 Fe1 -60.0(4)
C37 C38 C39 C40 -0.1(6)
Fe1 C38 C39 C40 60.0(4)
C37 C38 C39 Fe1 -60.1(4)
C37 C36 C40 C39 -0.4(6)
Fe1 C36 C40 C39 -59.5(4)
C37 C36 C40 Fe1 59.1(4)
C38 C39 C40 C36 0.3(6)
Fe1 C39 C40 C36 59.8(4)
C38 C39 C40 Fe1 -59.5(4)
C7 C6 B1 C61 -129.1(12)
Au1 C6 B1 C61 77.1(4)
C7 C6 B1 C51 103.5(13)
Au1 C6 B1 C51 -50.3(5)
C7 C6 B1 C41 -15.8(14)
Au1 C6 B1 C41 -169.5(3)
C6 B1 C41 C46 128.8(5)
C61 B1 C41 C46 -110.9(5)
C51 B1 C41 C46 14.6(6)
C6 B1 C41 C42 -54.3(5)
C61 B1 C41 C42 66.0(5)
C51 B1 C41 C42 -168.5(4)
C46 C41 C42 F42 176.4(4)
B1 C41 C42 F42 -1.0(6)
C46 C41 C42 C43 -1.9(7)
B1 C41 C42 C43 -179.2(4)
F42 C42 C43 F43 1.1(7)
C41 C42 C43 F43 179.4(4)
F42 C42 C43 C44 -177.7(4)
C41 C42 C43 C44 0.7(7)
F43 C43 C44 F44 0.2(7)
C42 C43 C44 F44 178.9(4)
F43 C43 C44 C45 -177.1(5)
C42 C43 C44 C45 1.6(8)
F44 C44 C45 F45 0.9(8)
C43 C44 C45 F45 178.2(5)
F44 C44 C45 C46 -179.8(4)
C43 C44 C45 C46 -2.4(8)
C42 C41 C46 F46 -176.7(4)
B1 C41 C46 F46 0.4(7)
C42 C41 C46 C45 1.0(7)
B1 C41 C46 C45 178.0(4)
F45 C45 C46 F46 -1.8(7)
C44 C45 C46 F46 178.9(4)
F45 C45 C46 C41 -179.5(4)
C44 C45 C46 C41 1.1(8)
C6 B1 C51 C56 125.0(4)
C61 B1 C51 C56 -2.2(6)
C41 B1 C51 C56 -122.0(5)
C6 B1 C51 C52 -54.1(5)
C61 B1 C51 C52 178.7(4)
C41 B1 C51 C52 58.9(5)
C56 C51 C52 F52 178.3(4)
B1 C51 C52 F52 -2.5(6)
C56 C51 C52 C53 -0.3(7)
B1 C51 C52 C53 179.0(4)
F52 C52 C53 F53 3.9(7)
C51 C52 C53 F53 -177.5(4)
F52 C52 C53 C54 -176.5(4)
C51 C52 C53 C54 2.1(8)
F53 C53 C54 F54 -0.7(8)
C52 C53 C54 F54 179.7(5)
F53 C53 C54 C55 178.1(5)
C52 C53 C54 C55 -1.5(8)
F54 C54 C55 F55 -1.9(8)
C53 C54 C55 F55 179.3(5)
F54 C54 C55 C56 177.9(4)
C53 C54 C55 C56 -0.9(8)
F55 C55 C56 F56 2.2(6)
C54 C55 C56 F56 -177.6(4)
F55 C55 C56 C51 -177.3(4)
C54 C55 C56 C51 2.9(8)
C52 C51 C56 F56 178.3(4)
B1 C51 C56 F56 -0.9(7)
C52 C51 C56 C55 -2.2(6)
B1 C51 C56 C55 178.6(4)
C6 B1 C61 C66 -0.2(6)
C51 B1 C61 C66 122.4(5)
C41 B1 C61 C66 -113.2(5)
C6 B1 C61 C62 174.4(4)
C51 B1 C61 C62 -63.0(5)
C41 B1 C61 C62 61.4(5)
C66 C61 C62 F62 178.4(4)
B1 C61 C62 F62 3.1(6)
C66 C61 C62 C63 -3.3(7)
B1 C61 C62 C63 -178.6(4)
F62 C62 C63 F63 -0.1(7)
C61 C62 C63 F63 -178.4(4)
F62 C62 C63 C64 179.6(4)
C61 C62 C63 C64 1.3(8)
F63 C63 C64 F64 0.4(7)
C62 C63 C64 F64 -179.3(4)
F63 C63 C64 C65 -179.1(4)
C62 C63 C64 C65 1.2(8)
F64 C64 C65 F65 -0.5(7)
C63 C64 C65 F65 179.1(4)
F64 C64 C65 C66 179.1(4)
C63 C64 C65 C66 -1.3(8)
C62 C61 C66 F66 -177.7(4)
B1 C61 C66 F66 -2.8(7)
C62 C61 C66 C65 3.1(7)
B1 C61 C66 C65 178.1(4)
F65 C65 C66 F66 -0.6(7)
C64 C65 C66 F66 179.8(4)
F65 C65 C66 C61 178.6(4)
C64 C65 C66 C61 -1.0(7)
